data_7122010
loop_
_publ_author_name
'Ellwanger, Mathias A.'
'von Randow, Clara'
'Steinhauer, Simon'
'Zhou, Yunfei'
'Wiesner, Anja'
'Beckers, Helmut'
'Braun, Thomas'
'Riedel, Sebastian'

_publ_section_title
;
 Tuning the Lewis acidity of difluorido gold(iii) complexes: the synthesis
 of [AuClF<sub>2</sub>(SIMes)] and
 [AuF<sub>2</sub>(OTeF<sub>5</sub>)(SIMes)].
;
_journal_issue 67
_journal_name_full 'Chemical communications (Cambridge, England)'
_journal_page_first 9301
_journal_page_last 9304
_journal_paper_doi 10.1039/c8cc05233f
_journal_volume 54
_journal_year 2018
_chemical_formula_moiety 'C21 H26 Au F7 N2 O Te, C H2 Cl2'
_chemical_formula_sum 'C22 H28 Au Cl2 F7 N2 O Te'
_chemical_formula_weight 864.93
_chemical_name_systematic
DiFluorido(pentafluoro-ortotellurato)-(1,3-bis(2,4,6-trimethylphenyl)-4,5-dihydroimidazol-2-ylidene)gold(III)
_chemical_properties_physical Air-sensitive,Moisture-sensitive
_space_group_crystal_system triclinic
_space_group_IT_number 2
_space_group_name_Hall '-P 1'
_space_group_name_H-M_alt 'P -1'
_symmetry_space_group_name_Hall '-P 1'
_symmetry_space_group_name_H-M 'P -1'
_atom_sites_solution_hydrogens geom
_atom_sites_solution_primary dual
_audit_creation_date 2018-06-14
_audit_creation_method
;
Olex2 1.2
(compiled 2018.05.29 svn.r3508 for OlexSys, GUI svn.r5506)
;
_audit_update_record
;
2018-06-14 deposited with the CCDC.
2018-07-23 downloaded from the CCDC.
;
_cell_angle_alpha 94.667(2)
_cell_angle_beta 95.131(2)
_cell_angle_gamma 116.737(2)
_cell_formula_units_Z 2
_cell_length_a 9.5656(5)
_cell_length_b 9.8860(4)
_cell_length_c 16.5307(8)
_cell_measurement_reflns_used 9935
_cell_measurement_temperature 100
_cell_measurement_theta_max 30.562
_cell_measurement_theta_min 2.409
_cell_volume 1377.45(12)
_computing_cell_refinement 'SAINT V8.38A (?, 2016)'
_computing_data_reduction 'SAINT V8.38A (?, 2016)'
_computing_molecular_graphics 'Olex2 (Dolomanov et al., 2009)'
_computing_publication_material 'Olex2 (Dolomanov et al., 2009)'
_computing_structure_refinement 'XL (Sheldrick, 2008)'
_computing_structure_solution 'XT (Sheldrick, 2015)'
_diffrn_ambient_temperature 99.99
_diffrn_detector 'CMOS area detector'
_diffrn_detector_area_resol_mean 10.42
_diffrn_detector_type 'PHOTON 100'
_diffrn_measured_fraction_theta_full 0.998
_diffrn_measured_fraction_theta_max 0.998
_diffrn_measurement_device 'Bruker D8 Venture Duo'
_diffrn_measurement_device_type '\k-geometry diffractometer'
_diffrn_measurement_method '\f and \w scans''
_diffrn_radiation_monochromator 'W/C multilayer mirrors'
_diffrn_radiation_probe x-ray
_diffrn_radiation_type MoK\a
_diffrn_radiation_wavelength 0.71073
_diffrn_reflns_av_R_equivalents 0.0319
_diffrn_reflns_av_unetI/netI 0.0368
_diffrn_reflns_Laue_measured_fraction_full 0.998
_diffrn_reflns_Laue_measured_fraction_max 0.998
_diffrn_reflns_limit_h_max 13
_diffrn_reflns_limit_h_min -13
_diffrn_reflns_limit_k_max 13
_diffrn_reflns_limit_k_min -14
_diffrn_reflns_limit_l_max 23
_diffrn_reflns_limit_l_min -23
_diffrn_reflns_number 28287
_diffrn_reflns_point_group_measured_fraction_full 0.998
_diffrn_reflns_point_group_measured_fraction_max 0.998
_diffrn_reflns_theta_full 25.242
_diffrn_reflns_theta_max 30.571
_diffrn_reflns_theta_min 2.329
_diffrn_source 'micro-focus sealed tube'
_diffrn_source_target Mo
_diffrn_source_type 'Incoatec I\mS 1.0'
_diffrn_standards_number 0
_exptl_absorpt_coefficient_mu 6.638
_exptl_absorpt_correction_T_max 0.2612
_exptl_absorpt_correction_T_min 0.1915
_exptl_absorpt_correction_type multi-scan
_exptl_absorpt_process_details
'SADABS-2016/2 (Bruker,2016/2) was used for absorption correction. wR2(int) was 0.0836 before and 0.0457 after correction. The Ratio of minimum to maximum transmission is 0.7204. The \l/2 correction factor is Not present.'
_exptl_crystal_colour 'clear colourless'
_exptl_crystal_colour_lustre clear
_exptl_crystal_colour_primary colourless
_exptl_crystal_density_diffrn 2.085
_exptl_crystal_description plate
_exptl_crystal_F_000 820
_exptl_crystal_recrystallization_method 'The material was recrystallised from DCM by vapour diffuison of n-pentane'
_exptl_crystal_size_max 0.281
_exptl_crystal_size_mid 0.281
_exptl_crystal_size_min 0.09
_refine_diff_density_max 2.802
_refine_diff_density_min -1.610
_refine_diff_density_rms 0.177
_refine_ls_extinction_method none
_refine_ls_goodness_of_fit_ref 1.065
_refine_ls_hydrogen_treatment constr
_refine_ls_matrix_type full
_refine_ls_number_parameters 331
_refine_ls_number_reflns 8460
_refine_ls_number_restraints 0
_refine_ls_restrained_S_all 1.065
_refine_ls_R_factor_all 0.0401
_refine_ls_R_factor_gt 0.0306
_refine_ls_shift/su_max 0.001
_refine_ls_shift/su_mean 0.000
_refine_ls_structure_factor_coef Fsqd
_refine_ls_weighting_details 'w=1/[\s^2^(Fo^2^)+(0.0094P)^2^+6.1522P] where P=(Fo^2^+2Fc^2^)/3'
_refine_ls_weighting_scheme calc
_refine_ls_wR_factor_gt 0.0556
_refine_ls_wR_factor_ref 0.0581
_reflns_Friedel_coverage 0.000
_reflns_number_gt 7464
_reflns_number_total 8460
_reflns_threshold_expression 'I > 2\s(I)'
_cod_data_source_file c8cc05233f2.cif
_cod_data_source_block me216_p-1
_cod_depositor_comments 'Adding full bibliography for 7122010--7122013.cif.'
_cod_database_code 7122010
_shelx_shelxl_version_number 2016/6
_shelx_space_group_comment
;
The symmetry employed for this shelxl refinement is uniquely defined
by the following loop, which should always be used as a source of
symmetry information in preference to the above space-group names.
They are only intended as comments.
;
_shelx_estimated_absorpt_t_max 0.586
_shelx_estimated_absorpt_t_min 0.257
_olex2_refinement_description
;
1. Fixed Uiso
 At 1.2 times of:
  All C(H) groups, All C(H,H) groups
 At 1.5 times of:
  All C(H,H,H) groups
2.a Secondary CH2 refined with riding coordinates:
 C3(H3A,H3B), C2(H2A,H2B), C22(H22A,H22B)
2.b Aromatic/amide H refined with riding coordinates:
 C17(H17), C16(H16), C8(H8), C7(H7)
2.c Idealised Me refined as rotating group:
 C19(H19A,H19B,H19C), C20(H20A,H20B,H20C), C21(H21A,H21B,H21C), C11(H11A,H11B,
 H11C), C10(H10A,H10B,H10C), C12(H12A,H12B,H12C)
;
_olex2_diffrn_ambient_temperature_device 'Oxford Cryosystems 700 Cryostream'
_olex2_exptl_crystal_mounting_method 'The crystal was mounted on a MITIGEN holder in oil'
_olex2_submission_original_sample_id ME216
_olex2_submission_special_instructions 'No special instructions were received'

loop_
_space_group_symop_operation_xyz
'x, y, z'
'-x, -y, -z'

loop_
_atom_site_label
_atom_site_type_symbol
_atom_site_fract_x
_atom_site_fract_y
_atom_site_fract_z
_atom_site_U_iso_or_equiv
_atom_site_adp_type
_atom_site_occupancy
_atom_site_site_symmetry_order
_atom_site_calc_flag
_atom_site_refinement_flags_posn
Au1 Au 0.71172(2) 0.68018(2) 0.27526(2) 0.01148(4) Uani 1 1 d .
Te1 Te 0.52983(3) 0.89435(3) 0.32438(2) 0.01635(5) Uani 1 1 d .
Cl1 Cl 1.0493(2) 1.08251(19) 0.11014(9) 0.0581(4) Uani 1 1 d .
Cl2 Cl 0.7372(2) 1.0541(2) 0.05543(11) 0.0622(4) Uani 1 1 d .
F4 F 0.3447(3) 0.7206(3) 0.33015(16) 0.0278(5) Uani 1 1 d .
F2 F 0.9043(3) 0.8516(3) 0.25931(16) 0.0258(5) Uani 1 1 d .
F6 F 0.7042(3) 1.0838(3) 0.33043(17) 0.0286(6) Uani 1 1 d .
F7 F 0.6311(3) 0.8508(3) 0.41190(14) 0.0275(5) Uani 1 1 d .
F1 F 0.5187(3) 0.5116(3) 0.29239(15) 0.0233(5) Uani 1 1 d .
F3 F 0.4652(3) 0.9889(3) 0.40212(18) 0.0355(6) Uani 1 1 d .
F5 F 0.4226(3) 0.9505(3) 0.24732(18) 0.0330(6) Uani 1 1 d .
O1 O 0.5944(3) 0.8044(3) 0.24669(15) 0.0185(5) Uani 1 1 d .
N1 N 0.8775(3) 0.5420(3) 0.36624(18) 0.0128(6) Uani 1 1 d .
N2 N 0.8656(4) 0.4945(4) 0.23335(18) 0.0164(6) Uani 1 1 d .
C15 C 0.9673(4) 0.7556(4) 0.4768(2) 0.0125(6) Uani 1 1 d .
C1 C 0.8278(4) 0.5612(4) 0.2931(2) 0.0121(6) Uani 1 1 d .
C17 C 0.9431(4) 0.8148(4) 0.5506(2) 0.0139(7) Uani 1 1 d .
H17 H 1.016059 0.916027 0.574431 0.017 Uiso 1 1 calc R
C14 C 0.7291(4) 0.5153(4) 0.4821(2) 0.0120(6) Uani 1 1 d .
C19 C 0.6195(4) 0.3517(4) 0.4470(2) 0.0177(7) Uani 1 1 d .
H19A H 0.676635 0.290839 0.450685 0.027 Uiso 1 1 calc GR
H19B H 0.580433 0.346790 0.389416 0.027 Uiso 1 1 calc GR
H19C H 0.529959 0.310895 0.478016 0.027 Uiso 1 1 calc GR
C20 C 1.1099(4) 0.8466(4) 0.4362(2) 0.0189(7) Uani 1 1 d .
H20A H 1.172070 0.948326 0.467907 0.028 Uiso 1 1 calc GR
H20B H 1.075050 0.856851 0.380455 0.028 Uiso 1 1 calc GR
H20C H 1.175216 0.793680 0.433746 0.028 Uiso 1 1 calc GR
C16 C 0.7102(4) 0.5801(4) 0.5557(2) 0.0134(6) Uani 1 1 d .
H16 H 0.623815 0.521031 0.583040 0.016 Uiso 1 1 calc R
C3 C 0.9669(5) 0.4540(4) 0.3591(2) 0.0172(7) Uani 1 1 d .
H3A H 0.919982 0.360929 0.386216 0.021 Uiso 1 1 calc R
H3B H 1.078963 0.516658 0.383546 0.021 Uiso 1 1 calc R
C6 C 0.9262(5) 0.5973(4) 0.1040(2) 0.0189(7) Uani 1 1 d .
C4 C 0.8197(4) 0.4904(4) 0.1472(2) 0.0166(7) Uani 1 1 d .
C13 C 0.8574(4) 0.6066(4) 0.4436(2) 0.0129(6) Uani 1 1 d .
C5 C 0.6690(5) 0.3802(4) 0.1103(2) 0.0208(8) Uani 1 1 d .
C2 C 0.9517(5) 0.4129(5) 0.2660(2) 0.0203(8) Uani 1 1 d .
H2A H 1.056849 0.449997 0.247557 0.024 Uiso 1 1 calc R
H2B H 0.890546 0.301107 0.249138 0.024 Uiso 1 1 calc R
C8 C 0.8767(5) 0.5945(5) 0.0219(2) 0.0216(8) Uani 1 1 d .
H8 H 0.947457 0.666317 -0.008525 0.026 Uiso 1 1 calc R
C21 C 0.7921(5) 0.7989(4) 0.6695(2) 0.0211(8) Uani 1 1 d .
H21A H 0.895056 0.872444 0.700047 0.032 Uiso 1 1 calc GR
H21B H 0.737555 0.717571 0.702493 0.032 Uiso 1 1 calc GR
H21C H 0.728124 0.851268 0.657590 0.032 Uiso 1 1 calc GR
C18 C 0.8158(4) 0.7307(4) 0.5905(2) 0.0145(7) Uani 1 1 d .
C11 C 1.0897(5) 0.7156(5) 0.1453(2) 0.0232(8) Uani 1 1 d .
H11A H 1.079868 0.791065 0.183436 0.035 Uiso 1 1 calc GR
H11B H 1.153502 0.767155 0.103555 0.035 Uiso 1 1 calc GR
H11C H 1.141032 0.664834 0.175420 0.035 Uiso 1 1 calc GR
C10 C 0.5567(5) 0.2627(5) 0.1572(3) 0.0294(9) Uani 1 1 d .
H10A H 0.610697 0.211178 0.184454 0.044 Uiso 1 1 calc GR
H10B H 0.464688 0.187172 0.119203 0.044 Uiso 1 1 calc GR
H10C H 0.521970 0.313302 0.198421 0.044 Uiso 1 1 calc GR
C9 C 0.7283(5) 0.4907(5) -0.0166(2) 0.0243(8) Uani 1 1 d .
C7 C 0.6263(5) 0.3831(5) 0.0279(3) 0.0247(8) Uani 1 1 d .
H7 H 0.524684 0.309597 0.001171 0.030 Uiso 1 1 calc R
C12 C 0.6726(6) 0.4936(6) -0.1052(3) 0.0349(11) Uani 1 1 d .
H12A H 0.594953 0.532864 -0.106800 0.052 Uiso 1 1 calc GR
H12B H 0.623719 0.389739 -0.135006 0.052 Uiso 1 1 calc GR
H12C H 0.763142 0.559993 -0.130809 0.052 Uiso 1 1 calc GR
C22 C 0.8359(7) 0.9719(6) 0.0926(3) 0.0534(18) Uani 1 1 d .
H22A H 0.808182 0.877767 0.054866 0.064 Uiso 1 1 calc R
H22B H 0.799938 0.940125 0.145426 0.064 Uiso 1 1 calc R

loop_
_atom_site_aniso_label
_atom_site_aniso_U_11
_atom_site_aniso_U_22
_atom_site_aniso_U_33
_atom_site_aniso_U_23
_atom_site_aniso_U_13
_atom_site_aniso_U_12
Au1 0.01319(6) 0.01163(6) 0.01107(6) 0.00216(4) 0.00084(4) 0.00705(5)
Te1 0.01200(11) 0.01047(10) 0.02569(13) 0.00033(9) 0.00267(9) 0.00475(9)
Cl1 0.0677(10) 0.0566(9) 0.0372(7) 0.0152(6) -0.0043(7) 0.0180(8)
Cl2 0.0781(11) 0.0626(10) 0.0713(11) 0.0286(8) 0.0296(9) 0.0479(9)
F4 0.0173(12) 0.0163(11) 0.0444(15) 0.0049(10) 0.0092(10) 0.0021(9)
F2 0.0172(11) 0.0161(11) 0.0408(14) 0.0097(10) 0.0023(10) 0.0042(9)
F6 0.0179(12) 0.0134(11) 0.0460(15) -0.0013(10) 0.0049(11) 0.0005(9)
F7 0.0308(13) 0.0338(14) 0.0162(11) -0.0002(10) 0.0015(10) 0.0144(11)
F1 0.0172(11) 0.0211(12) 0.0337(13) 0.0122(10) 0.0087(10) 0.0084(10)
F3 0.0309(14) 0.0235(13) 0.0522(17) -0.0058(12) 0.0197(13) 0.0119(11)
F5 0.0223(13) 0.0259(13) 0.0551(17) 0.0109(12) -0.0033(12) 0.0155(11)
O1 0.0260(14) 0.0222(13) 0.0143(12) 0.0036(10) 0.0020(10) 0.0171(12)
N1 0.0147(14) 0.0142(14) 0.0131(14) 0.0022(11) 0.0026(11) 0.0097(12)
N2 0.0201(16) 0.0183(15) 0.0148(14) 0.0038(12) -0.0003(12) 0.0128(13)
C15 0.0134(16) 0.0131(15) 0.0140(15) 0.0037(12) 0.0018(12) 0.0085(13)
C1 0.0118(15) 0.0111(15) 0.0136(15) 0.0031(12) 0.0032(12) 0.0051(13)
C17 0.0130(16) 0.0128(15) 0.0148(16) 0.0008(13) -0.0018(13) 0.0057(13)
C14 0.0127(16) 0.0113(15) 0.0138(15) 0.0027(12) -0.0007(12) 0.0075(13)
C19 0.0156(17) 0.0135(16) 0.0211(18) 0.0000(14) 0.0027(14) 0.0046(14)
C20 0.0155(17) 0.0157(17) 0.0237(19) 0.0024(14) 0.0053(14) 0.0052(14)
C16 0.0118(15) 0.0147(16) 0.0130(15) 0.0022(13) 0.0009(12) 0.0058(13)
C3 0.0216(18) 0.0224(18) 0.0161(17) 0.0041(14) 0.0010(14) 0.0176(16)
C6 0.0205(19) 0.0205(18) 0.0176(17) 0.0026(14) 0.0029(14) 0.0112(16)
C4 0.0215(18) 0.0203(18) 0.0131(16) 0.0027(14) 0.0021(14) 0.0141(16)
C13 0.0147(16) 0.0116(15) 0.0123(15) 0.0003(12) 0.0001(12) 0.0066(13)
C5 0.023(2) 0.0185(18) 0.0230(19) 0.0014(15) 0.0044(15) 0.0114(16)
C2 0.031(2) 0.025(2) 0.0170(18) 0.0044(15) 0.0037(15) 0.0231(18)
C8 0.030(2) 0.027(2) 0.0162(17) 0.0059(15) 0.0071(16) 0.0184(18)
C21 0.0214(19) 0.0176(18) 0.0199(18) -0.0018(15) 0.0050(15) 0.0055(16)
C18 0.0154(17) 0.0161(16) 0.0135(16) 0.0013(13) 0.0007(13) 0.0090(14)
C11 0.023(2) 0.0222(19) 0.0221(19) 0.0068(16) 0.0005(15) 0.0079(17)
C10 0.027(2) 0.025(2) 0.030(2) 0.0037(18) 0.0026(18) 0.0065(18)
C9 0.034(2) 0.031(2) 0.0155(18) -0.0016(16) 0.0004(16) 0.0228(19)
C7 0.024(2) 0.026(2) 0.023(2) -0.0038(16) -0.0026(16) 0.0126(17)
C12 0.049(3) 0.049(3) 0.0151(19) -0.0039(19) -0.0039(19) 0.033(3)
C22 0.061(4) 0.036(3) 0.018(2) -0.0056(19) 0.022(2) -0.018(3)

loop_
_atom_type_symbol
_atom_type_description
_atom_type_scat_dispersion_real
_atom_type_scat_dispersion_imag
_atom_type_scat_source
C C 0.0033 0.0016 'International Tables Vol C Tables 4.2.6.8 and 6.1.1.4'
H H 0.0000 0.0000 'International Tables Vol C Tables 4.2.6.8 and 6.1.1.4'
N N 0.0061 0.0033 'International Tables Vol C Tables 4.2.6.8 and 6.1.1.4'
O O 0.0106 0.0060 'International Tables Vol C Tables 4.2.6.8 and 6.1.1.4'
F F 0.0171 0.0103 'International Tables Vol C Tables 4.2.6.8 and 6.1.1.4'
Cl Cl 0.1484 0.1585 'International Tables Vol C Tables 4.2.6.8 and 6.1.1.4'
Te Te -0.5308 1.6751 'International Tables Vol C Tables 4.2.6.8 and 6.1.1.4'
Au Au -2.0133 8.8022 'International Tables Vol C Tables 4.2.6.8 and 6.1.1.4'

loop_
_geom_angle_atom_site_label_1
_geom_angle_atom_site_label_2
_geom_angle_atom_site_label_3
_geom_angle
F2 Au1 O1 88.29(11)
F2 Au1 C1 89.76(12)
F1 Au1 F2 178.99(11)
F1 Au1 O1 91.05(10)
F1 Au1 C1 90.96(12)
C1 Au1 O1 175.19(12)
F4 Te1 F6 170.91(11)
F4 Te1 F7 90.11(11)
F6 Te1 F7 89.67(12)
F3 Te1 F4 85.58(11)
F3 Te1 F6 85.34(11)
F3 Te1 F7 86.06(12)
F3 Te1 F5 86.80(13)
F5 Te1 F4 89.73(12)
F5 Te1 F6 89.36(12)
F5 Te1 F7 172.85(12)
O1 Te1 F4 95.18(12)
O1 Te1 F6 93.89(12)
O1 Te1 F7 94.76(11)
O1 Te1 F3 178.87(12)
O1 Te1 F5 92.37(12)
Te1 O1 Au1 122.10(13)
C1 N1 C3 110.6(3)
C1 N1 C13 125.3(3)
C13 N1 C3 124.0(3)
C1 N2 C4 124.7(3)
C1 N2 C2 110.8(3)
C4 N2 C2 124.3(3)
C17 C15 C20 121.4(3)
C17 C15 C13 117.2(3)
C13 C15 C20 121.4(3)
N1 C1 Au1 123.7(3)
N2 C1 Au1 123.4(3)
N2 C1 N1 112.9(3)
C15 C17 H17 118.9
C18 C17 C15 122.2(3)
C18 C17 H17 118.9
C16 C14 C19 121.2(3)
C16 C14 C13 117.4(3)
C13 C14 C19 121.3(3)
C14 C19 H19A 109.5
C14 C19 H19B 109.5
C14 C19 H19C 109.5
H19A C19 H19B 109.5
H19A C19 H19C 109.5
H19B C19 H19C 109.5
C15 C20 H20A 109.5
C15 C20 H20B 109.5
C15 C20 H20C 109.5
H20A C20 H20B 109.5
H20A C20 H20C 109.5
H20B C20 H20C 109.5
C14 C16 H16 119.3
C14 C16 C18 121.5(3)
C18 C16 H16 119.3
N1 C3 H3A 111.1
N1 C3 H3B 111.1
N1 C3 C2 103.1(3)
H3A C3 H3B 109.1
C2 C3 H3A 111.1
C2 C3 H3B 111.1
C4 C6 C11 121.5(3)
C8 C6 C4 117.7(4)
C8 C6 C11 120.8(4)
C6 C4 N2 119.0(3)
C6 C4 C5 122.4(3)
C5 C4 N2 118.6(3)
C15 C13 N1 118.7(3)
C15 C13 C14 123.0(3)
C14 C13 N1 118.2(3)
C4 C5 C10 121.8(4)
C7 C5 C4 117.2(4)
C7 C5 C10 121.0(4)
N2 C2 C3 102.3(3)
N2 C2 H2A 111.3
N2 C2 H2B 111.3
C3 C2 H2A 111.3
C3 C2 H2B 111.3
H2A C2 H2B 109.2
C6 C8 H8 119.0
C9 C8 C6 122.0(4)
C9 C8 H8 119.0
H21A C21 H21B 109.5
H21A C21 H21C 109.5
H21B C21 H21C 109.5
C18 C21 H21A 109.5
C18 C21 H21B 109.5
C18 C21 H21C 109.5
C17 C18 C16 118.6(3)
C17 C18 C21 120.8(3)
C16 C18 C21 120.6(3)
C6 C11 H11A 109.5
C6 C11 H11B 109.5
C6 C11 H11C 109.5
H11A C11 H11B 109.5
H11A C11 H11C 109.5
H11B C11 H11C 109.5
C5 C10 H10A 109.5
C5 C10 H10B 109.5
C5 C10 H10C 109.5
H10A C10 H10B 109.5
H10A C10 H10C 109.5
H10B C10 H10C 109.5
C8 C9 C7 118.7(4)
C8 C9 C12 121.6(4)
C7 C9 C12 119.7(4)
C5 C7 C9 121.9(4)
C5 C7 H7 119.0
C9 C7 H7 119.0
C9 C12 H12A 109.5
C9 C12 H12B 109.5
C9 C12 H12C 109.5
H12A C12 H12B 109.5
H12A C12 H12C 109.5
H12B C12 H12C 109.5
Cl1 C22 H22A 108.0
Cl1 C22 H22B 108.0
Cl2 C22 Cl1 117.0(3)
Cl2 C22 H22A 108.0
Cl2 C22 H22B 108.0
H22A C22 H22B 107.3

loop_
_geom_bond_atom_site_label_1
_geom_bond_atom_site_label_2
_geom_bond_distance
Au1 F2 1.920(2)
Au1 F1 1.915(2)
Au1 O1 2.057(3)
Au1 C1 1.969(3)
Te1 F4 1.848(2)
Te1 F6 1.852(2)
Te1 F7 1.856(2)
Te1 F3 1.837(2)
Te1 F5 1.838(2)
Te1 O1 1.809(3)
Cl1 C22 1.812(6)
Cl2 C22 1.612(7)
N1 C1 1.320(4)
N1 C3 1.474(4)
N1 C13 1.450(4)
N2 C1 1.308(5)
N2 C4 1.444(4)
N2 C2 1.487(4)
C15 C17 1.392(5)
C15 C20 1.510(5)
C15 C13 1.396(5)
C17 H17 0.9500
C17 C18 1.390(5)
C14 C19 1.505(5)
C14 C16 1.394(5)
C14 C13 1.400(5)
C19 H19A 0.9800
C19 H19B 0.9800
C19 H19C 0.9800
C20 H20A 0.9800
C20 H20B 0.9800
C20 H20C 0.9800
C16 H16 0.9500
C16 C18 1.404(5)
C3 H3A 0.9900
C3 H3B 0.9900
C3 C2 1.536(5)
C6 C4 1.396(5)
C6 C8 1.390(5)
C6 C11 1.521(5)
C4 C5 1.400(5)
C5 C10 1.509(6)
C5 C7 1.393(6)
C2 H2A 0.9900
C2 H2B 0.9900
C8 H8 0.9500
C8 C9 1.376(6)
C21 H21A 0.9800
C21 H21B 0.9800
C21 H21C 0.9800
C21 C18 1.504(5)
C11 H11A 0.9800
C11 H11B 0.9800
C11 H11C 0.9800
C10 H10A 0.9800
C10 H10B 0.9800
C10 H10C 0.9800
C9 C7 1.395(6)
C9 C12 1.519(6)
C7 H7 0.9500
C12 H12A 0.9800
C12 H12B 0.9800
C12 H12C 0.9800
C22 H22A 0.9900
C22 H22B 0.9900
